data_4080497
loop_
_publ_author_name
'Okazaki, Masaaki'
'Taniwaki, Wataru'
'Miyagi, Kazuki'
'Takano, Masato'
'Kaneko, Satoshi'
'Ozawa, Fumiyuki'

_publ_section_title
;
 Lewis Acid Chemistry of a Cationic [CCH] Subunit in a Bisdisphenoidal
 Eight-Atom Tetrairon--Tetracarbon Cluster
;
_journal_issue 6
_journal_name_full Organometallics
_journal_page_first 1951
_journal_paper_doi 10.1021/om400035q
_journal_volume 32
_journal_year 2013
_chemical_absolute_configuration unk
_chemical_formula_sum 'C33 H37 F9 Fe4 N2 O3 P S'
_chemical_formula_weight 967.08
_chemical_properties_physical air-sensitive
_space_group_IT_number 14
_symmetry_cell_setting monoclinic
_symmetry_Int_Tables_number 14
_symmetry_space_group_name_Hall '-P 2yn'
_symmetry_space_group_name_H-M 'P 1 21/n 1'
_atom_sites_solution_hydrogens geom
_atom_sites_solution_primary direct
_atom_sites_solution_secondary difmap
_audit_creation_method SHELXL-97
_cell_angle_alpha 90.00
_cell_angle_beta 94.1111(12)
_cell_angle_gamma 90.00
_cell_formula_units_Z 4
_cell_length_a 10.7822(5)
_cell_length_b 19.6848(12)
_cell_length_c 17.2688(8)
_cell_measurement_reflns_used 25577
_cell_measurement_temperature 150(2)
_cell_measurement_theta_max 27.48
_cell_measurement_theta_min 1.03
_cell_volume 3655.8(3)
_computing_cell_refinement PROCESS-AUTO
_computing_data_collection PROCESS-AUTO
_computing_structure_refinement 'SHELXL-97 (Sheldrick, 1997)'
_computing_structure_solution 'SHELXS-97 (Sheldrick, 1990)'
_diffrn_ambient_temperature 150(2)
_diffrn_detector_area_resol_mean 10.0
_diffrn_measured_fraction_theta_full 0.965
_diffrn_measured_fraction_theta_max 0.965
_diffrn_measurement_device_type 'Rigaku R-AXISIP'
_diffrn_measurement_method \w
_diffrn_radiation_monochromator graphite
_diffrn_radiation_probe x-ray
_diffrn_radiation_type MoK\a
_diffrn_radiation_wavelength 0.71069
_diffrn_reflns_av_R_equivalents 0.0868
_diffrn_reflns_av_sigmaI/netI 0.0550
_diffrn_reflns_limit_h_max 12
_diffrn_reflns_limit_h_min -12
_diffrn_reflns_limit_k_max 22
_diffrn_reflns_limit_k_min -22
_diffrn_reflns_limit_l_max 19
_diffrn_reflns_limit_l_min -19
_diffrn_reflns_number 22144
_diffrn_reflns_theta_full 24.00
_diffrn_reflns_theta_max 24.00
_diffrn_reflns_theta_min 1.57
_diffrn_source 'sealed Xray tube'
_diffrn_source_type 'Rigaku R-AXISIP'
_exptl_absorpt_coefficient_mu 1.740
_exptl_absorpt_correction_T_max 0.8452
_exptl_absorpt_correction_T_min 0.8452
_exptl_absorpt_correction_type multi-scan
_exptl_absorpt_process_details
; 
Higashi, T. (1995). Program for Absorption Correction.
    Rigaku Corporation, Tokyo, Japan. 
;
_exptl_crystal_density_diffrn 1.757
_exptl_crystal_density_method 'not measured'
_exptl_crystal_F_000 1956
_exptl_crystal_size_max 0.10
_exptl_crystal_size_mid 0.10
_exptl_crystal_size_min 0.10
_refine_diff_density_max 1.190
_refine_diff_density_min -1.024
_refine_diff_density_rms 0.191
_refine_ls_extinction_method none
_refine_ls_goodness_of_fit_ref 1.232
_refine_ls_hydrogen_treatment mixed
_refine_ls_matrix_type full
_refine_ls_number_parameters 484
_refine_ls_number_reflns 5549
_refine_ls_number_restraints 0
_refine_ls_restrained_S_all 1.232
_refine_ls_R_factor_all 0.1146
_refine_ls_R_factor_gt 0.0941
_refine_ls_shift/su_max 0.000
_refine_ls_shift/su_mean 0.000
_refine_ls_structure_factor_coef Fsqd
_refine_ls_weighting_details 'calc w=1/[\s^2^(Fo^2^)+(0.0816P)^2^+42.2037P] where P=(Fo^2^+2Fc^2^)/3'
_refine_ls_weighting_scheme calc
_refine_ls_wR_factor_gt 0.2165
_refine_ls_wR_factor_ref 0.2344
_reflns_number_gt 4581
_reflns_number_total 5549
_reflns_threshold_expression >2sigma(I)
_cod_data_source_file om400035q_si_002.cif
_cod_data_source_block 3
_cod_original_sg_symbol_H-M 'P 21/n'
_cod_database_code 4080497

loop_
_symmetry_equiv_pos_as_xyz
'x, y, z'
'-x+1/2, y+1/2, -z+1/2'
'-x, -y, -z'
'x-1/2, -y-1/2, z-1/2'

loop_
_atom_site_label
_atom_site_type_symbol
_atom_site_fract_x
_atom_site_fract_y
_atom_site_fract_z
_atom_site_U_iso_or_equiv
_atom_site_adp_type
_atom_site_occupancy
_atom_site_symmetry_multiplicity
_atom_site_calc_flag
_atom_site_refinement_flags
Fe1 Fe 0.78956(12) 0.07707(7) 0.82276(8) 0.0201(4) Uani 1 1 d .
Fe2 Fe 0.88091(13) 0.23122(7) 0.78470(8) 0.0267(4) Uani 1 1 d .
Fe3 Fe 0.88044(13) 0.16889(7) 0.90805(8) 0.0237(4) Uani 1 1 d .
Fe4 Fe 0.67851(13) 0.17355(7) 0.75810(8) 0.0248(4) Uani 1 1 d .
C1 C 0.7068(8) 0.1514(5) 0.8695(5) 0.021(2) Uani 1 1 d .
C2 C 0.7454(9) 0.2218(5) 0.8521(5) 0.027(2) Uani 1 1 d .
H1 H 0.7150 0.2604 0.8826 0.050 Uiso 1 1 d .
C3 C 0.9355(9) 0.1362(5) 0.8109(6) 0.026(2) Uani 1 1 d .
H2 H 1.0295 0.1224 0.8009 0.050 Uiso 1 1 d .
C4 C 0.8440(8) 0.1395(5) 0.7413(6) 0.024(2) Uani 1 1 d .
H3 H 0.8769 0.1231 0.6872 0.050 Uiso 1 1 d .
N1 N 0.6103(8) 0.1437(4) 0.9201(5) 0.0247(18) Uani 1 1 d .
C5 C 0.5352(11) 0.1364(5) 0.9602(6) 0.032(2) Uani 1 1 d .
C6 C 0.4394(10) 0.1267(6) 1.0134(6) 0.036(3) Uani 1 1 d .
H4 H 0.4735 0.1358 1.0665 0.054 Uiso 1 1 calc R
H5 H 0.4094 0.0797 1.0098 0.054 Uiso 1 1 calc R
H6 H 0.3703 0.1578 1.0000 0.054 Uiso 1 1 calc R
C7 C 0.8295(11) -0.0162(5) 0.7676(7) 0.038(3) Uani 1 1 d .
C8 C 0.7004(11) -0.0077(5) 0.7708(7) 0.037(3) Uani 1 1 d .
H7 H 0.6387 -0.0062 0.7247 0.044 Uiso 1 1 calc R
C9 C 0.6716(10) -0.0033(5) 0.8474(7) 0.035(3) Uani 1 1 d .
H8 H 0.5861 0.0013 0.8658 0.042 Uiso 1 1 calc R
C10 C 0.7825(10) -0.0079(5) 0.8950(6) 0.031(2) Uani 1 1 d .
H9 H 0.7903 -0.0079 0.9531 0.037 Uiso 1 1 calc R
C11 C 0.8824(10) -0.0146(5) 0.8447(7) 0.034(3) Uani 1 1 d .
H10 H 0.9726 -0.0201 0.8614 0.040 Uiso 1 1 calc R
C12 C 0.8993(16) -0.0216(7) 0.6968(8) 0.064(4) Uani 1 1 d .
H11 H 0.9090 -0.0696 0.6833 0.096 Uiso 1 1 calc R
H12 H 0.9815 -0.0008 0.7066 0.096 Uiso 1 1 calc R
H13 H 0.8535 0.0020 0.6537 0.096 Uiso 1 1 calc R
C13 C 1.0515(11) 0.2685(8) 0.7520(10) 0.063(4) Uani 1 1 d .
C14 C 0.9596(13) 0.2729(7) 0.6885(8) 0.052(3) Uani 1 1 d .
H14 H 0.9634 0.2515 0.6362 0.063 Uiso 1 1 calc R
C15 C 0.8672(11) 0.3158(6) 0.7120(8) 0.049(3) Uani 1 1 d .
H15 H 0.7909 0.3289 0.6790 0.058 Uiso 1 1 calc R
C16 C 0.8957(16) 0.3381(6) 0.7884(9) 0.061(4) Uani 1 1 d .
H16 H 0.8465 0.3703 0.8189 0.073 Uiso 1 1 calc R
C17 C 1.0098(15) 0.3098(7) 0.8106(8) 0.059(4) Uani 1 1 d .
H17 H 1.0554 0.3167 0.8625 0.071 Uiso 1 1 calc R
C18 C 1.1689(14) 0.2290(11) 0.7483(17) 0.141(12) Uani 1 1 d .
H18 H 1.2374 0.2601 0.7393 0.211 Uiso 1 1 calc R
H19 H 1.1593 0.1961 0.7057 0.211 Uiso 1 1 calc R
H20 H 1.1871 0.2049 0.7975 0.211 Uiso 1 1 calc R
C19 C 0.8878(14) 0.2111(10) 1.0200(7) 0.069(6) Uani 1 1 d .
C20 C 0.8927(15) 0.1375(9) 1.0232(6) 0.063(5) Uani 1 1 d .
H21 H 0.8355 0.1061 1.0490 0.076 Uiso 1 1 calc R
C21 C 1.0028(18) 0.1207(9) 0.9881(8) 0.074(6) Uani 1 1 d .
H22 H 1.0360 0.0737 0.9827 0.089 Uiso 1 1 calc R
C22 C 1.0574(18) 0.1771(14) 0.9654(9) 0.090(7) Uani 1 1 d .
H23 H 1.1376 0.1794 0.9398 0.109 Uiso 1 1 calc R
C23 C 0.9904(18) 0.2288(9) 0.9831(9) 0.067(5) Uani 1 1 d .
H24 H 1.0126 0.2769 0.9715 0.080 Uiso 1 1 calc R
C24 C 0.795(3) 0.2589(19) 1.0493(15) 0.25(2) Uani 1 1 d .
H25 H 0.8045 0.3036 1.0253 0.370 Uiso 1 1 calc R
H26 H 0.8095 0.2631 1.1058 0.370 Uiso 1 1 calc R
H27 H 0.7113 0.2416 1.0363 0.370 Uiso 1 1 calc R
C25 C 0.5431(10) 0.2408(6) 0.7102(7) 0.041(3) Uani 1 1 d .
C26 C 0.6136(10) 0.2128(6) 0.6505(6) 0.038(3) Uani 1 1 d .
H28 H 0.6638 0.2392 0.6145 0.046 Uiso 1 1 calc R
C27 C 0.5941(11) 0.1410(7) 0.6485(6) 0.041(3) Uani 1 1 d .
H29 H 0.6288 0.1078 0.6118 0.049 Uiso 1 1 calc R
C28 C 0.5150(11) 0.1265(7) 0.7079(7) 0.047(3) Uani 1 1 d .
H30 H 0.4851 0.0801 0.7213 0.056 Uiso 1 1 calc R
C29 C 0.4857(10) 0.1853(7) 0.7447(7) 0.042(3) Uani 1 1 d .
H31 H 0.4295 0.1886 0.7882 0.050 Uiso 1 1 calc R
C30 C 0.5263(14) 0.3116(8) 0.7292(10) 0.069(4) Uani 1 1 d .
H32 H 0.4621 0.3315 0.6930 0.104 Uiso 1 1 calc R
H33 H 0.6048 0.3360 0.7251 0.104 Uiso 1 1 calc R
H34 H 0.5007 0.3154 0.7823 0.104 Uiso 1 1 calc R
P1 P 0.8803(5) 0.1805(2) 0.4635(3) 0.0724(12) Uani 1 1 d .
F1 F 0.901(2) 0.2311(8) 0.4059(8) 0.214(10) Uani 1 1 d .
F2 F 0.974(3) 0.1131(17) 0.4325(15) 0.348(18) Uani 1 1 d .
F3 F 0.896(2) 0.1120(11) 0.5306(9) 0.202(8) Uani 1 1 d .
F4 F 0.8125(10) 0.2231(6) 0.5167(7) 0.111(4) Uani 1 1 d .
F5 F 1.0097(16) 0.1982(19) 0.5137(17) 0.37(2) Uani 1 1 d .
F6 F 0.773(2) 0.1449(8) 0.4222(13) 0.240(12) Uani 1 1 d .
S1 S 0.2950(3) 0.01122(16) 0.8695(2) 0.0449(8) Uani 1 1 d .
O1 O 0.3614(11) 0.0697(5) 0.8483(6) 0.076(3) Uani 1 1 d .
O2 O 0.3681(10) -0.0277(6) 0.9242(6) 0.077(3) Uani 1 1 d .
O3 O 0.1748(8) 0.0198(6) 0.8929(6) 0.065(3) Uani 1 1 d .
C31 C 0.2852(14) -0.0412(10) 0.7861(10) 0.074(5) Uani 1 1 d .
F7 F 0.3909(9) -0.0466(6) 0.7567(6) 0.094(3) Uani 1 1 d .
F8 F 0.2164(12) -0.0057(9) 0.7291(6) 0.138(5) Uani 1 1 d .
F9 F 0.2311(14) -0.0952(6) 0.7947(8) 0.138(6) Uani 1 1 d .
N2 N 0.379(3) 0.043(2) 0.4340(18) 0.242(18) Uani 1 1 d .
C32 C 0.333(5) 0.037(2) 0.4930(15) 0.24(2) Uani 1 1 d .
C33 C 0.279(6) 0.023(2) 0.5602(18) 0.39(5) Uani 1 1 d .
H35 H 0.1885 0.0277 0.5516 0.581 Uiso 1 1 calc R
H36 H 0.3095 0.0558 0.6003 0.581 Uiso 1 1 calc R
H37 H 0.3001 -0.0229 0.5772 0.581 Uiso 1 1 calc R

loop_
_atom_site_aniso_label
_atom_site_aniso_U_11
_atom_site_aniso_U_22
_atom_site_aniso_U_33
_atom_site_aniso_U_23
_atom_site_aniso_U_13
_atom_site_aniso_U_12
Fe1 0.0202(7) 0.0181(7) 0.0218(7) 0.0031(5) 0.0007(6) 0.0018(5)
Fe2 0.0303(8) 0.0221(8) 0.0272(8) 0.0064(6) -0.0017(6) -0.0028(6)
Fe3 0.0264(8) 0.0218(8) 0.0222(7) 0.0032(6) -0.0039(6) -0.0007(6)
Fe4 0.0232(7) 0.0277(8) 0.0234(7) 0.0087(6) 0.0007(6) 0.0042(6)
C1 0.019(5) 0.022(5) 0.020(5) -0.001(4) -0.006(4) 0.003(4)
C2 0.034(6) 0.028(6) 0.019(5) 0.002(4) 0.002(4) 0.012(4)
C3 0.023(5) 0.021(5) 0.034(6) 0.006(4) 0.000(4) 0.005(4)
C4 0.018(5) 0.026(5) 0.027(5) -0.001(4) 0.003(4) -0.002(4)
N1 0.024(4) 0.027(5) 0.024(4) 0.002(4) 0.007(4) 0.003(4)
C5 0.040(6) 0.026(6) 0.029(6) -0.005(4) 0.001(6) 0.005(5)
C6 0.044(6) 0.030(6) 0.037(6) 0.001(5) 0.023(5) 0.001(5)
C7 0.054(7) 0.023(6) 0.038(6) 0.004(5) 0.005(6) 0.007(5)
C8 0.045(7) 0.011(5) 0.051(7) -0.001(5) -0.014(6) -0.002(4)
C9 0.036(6) 0.013(5) 0.056(7) 0.014(5) 0.002(6) -0.004(4)
C10 0.044(6) 0.010(5) 0.037(6) 0.011(4) -0.002(5) 0.007(4)
C11 0.034(6) 0.017(5) 0.050(7) 0.010(5) 0.005(5) 0.013(4)
C12 0.098(12) 0.048(8) 0.048(8) -0.009(7) 0.021(8) 0.021(8)
C13 0.021(6) 0.064(10) 0.105(13) 0.035(9) 0.009(7) -0.006(6)
C14 0.064(9) 0.049(8) 0.045(7) 0.019(6) 0.015(7) -0.019(7)
C15 0.037(7) 0.048(8) 0.061(9) 0.038(7) 0.001(6) -0.008(6)
C16 0.094(12) 0.024(7) 0.068(10) 0.018(6) 0.033(9) -0.004(7)
C17 0.076(10) 0.047(8) 0.053(8) 0.019(7) -0.010(8) -0.042(8)
C18 0.031(8) 0.127(18) 0.27(3) 0.11(2) 0.047(13) 0.007(10)
C19 0.058(9) 0.121(15) 0.025(6) -0.049(8) -0.030(7) 0.052(9)
C20 0.077(10) 0.097(13) 0.014(6) 0.014(7) -0.007(6) -0.051(9)
C21 0.112(14) 0.068(11) 0.037(8) -0.010(7) -0.038(9) 0.061(10)
C22 0.068(12) 0.15(2) 0.045(9) 0.013(12) -0.025(9) -0.025(13)
C23 0.081(12) 0.069(11) 0.044(9) 0.011(8) -0.031(9) -0.034(10)
C24 0.17(2) 0.40(5) 0.15(2) -0.22(3) -0.12(2) 0.21(3)
C25 0.029(6) 0.041(7) 0.053(7) 0.011(6) -0.010(6) 0.017(5)
C26 0.029(6) 0.052(8) 0.031(6) 0.019(5) -0.008(5) 0.007(5)
C27 0.041(7) 0.057(8) 0.024(6) 0.003(5) -0.013(5) 0.011(6)
C28 0.041(7) 0.055(8) 0.042(7) 0.005(6) -0.014(6) 0.000(6)
C29 0.027(6) 0.059(8) 0.037(6) 0.019(6) -0.008(5) 0.004(5)
C30 0.055(9) 0.066(10) 0.084(11) 0.013(8) -0.011(8) 0.017(7)
P1 0.095(3) 0.065(3) 0.058(2) -0.008(2) 0.011(2) -0.012(2)
F1 0.44(3) 0.122(12) 0.086(9) -0.009(9) 0.071(15) -0.076(16)
F2 0.47(5) 0.37(4) 0.22(2) -0.16(3) 0.15(3) 0.05(3)
F3 0.25(2) 0.23(2) 0.116(12) 0.015(13) -0.052(13) 0.008(17)
F4 0.089(7) 0.111(9) 0.137(10) 0.002(8) 0.047(7) 0.015(7)
F5 0.096(11) 0.63(5) 0.39(4) -0.35(4) 0.111(17) -0.11(2)
F6 0.30(2) 0.110(12) 0.28(2) 0.023(13) -0.21(2) -0.062(14)
S1 0.0296(15) 0.0411(17) 0.065(2) 0.0081(15) 0.0110(15) 0.0002(13)
O1 0.119(9) 0.051(6) 0.064(6) -0.005(5) 0.040(6) -0.037(6)
O2 0.062(6) 0.093(8) 0.074(7) 0.028(6) -0.013(6) 0.021(6)
O3 0.044(5) 0.086(8) 0.067(6) -0.015(6) 0.018(5) 0.003(5)
C31 0.051(9) 0.093(13) 0.080(12) -0.004(10) 0.023(9) -0.021(9)
F7 0.069(6) 0.105(8) 0.113(8) -0.034(7) 0.040(6) -0.009(5)
F8 0.119(10) 0.220(16) 0.068(7) 0.009(9) -0.026(7) 0.008(10)
F9 0.190(13) 0.095(9) 0.138(10) -0.047(8) 0.080(10) -0.086(9)
N2 0.23(3) 0.32(5) 0.16(3) 0.12(3) -0.07(2) -0.09(3)
C32 0.40(6) 0.25(4) 0.055(14) 0.05(2) -0.02(2) -0.18(4)
C33 0.82(13) 0.26(5) 0.09(2) -0.02(3) 0.02(4) -0.33(7)

loop_
_atom_type_symbol
_atom_type_description
_atom_type_scat_dispersion_real
_atom_type_scat_dispersion_imag
_atom_type_scat_source
C C 0.0033 0.0016 'International Tables Vol C Tables 4.2.6.8 and 6.1.1.4'
H H 0.0000 0.0000 'International Tables Vol C Tables 4.2.6.8 and 6.1.1.4'
Fe Fe 0.3463 0.8444 'International Tables Vol C Tables 4.2.6.8 and 6.1.1.4'
N N 0.0061 0.0033 'International Tables Vol C Tables 4.2.6.8 and 6.1.1.4'
O O 0.0106 0.0060 'International Tables Vol C Tables 4.2.6.8 and 6.1.1.4'
P P 0.1023 0.0942 'International Tables Vol C Tables 4.2.6.8 and 6.1.1.4'
F F 0.0171 0.0103 'International Tables Vol C Tables 4.2.6.8 and 6.1.1.4'
S S 0.1246 0.1234 'International Tables Vol C Tables 4.2.6.8 and 6.1.1.4'

loop_
_geom_angle_atom_site_label_1
_geom_angle_atom_site_label_2
_geom_angle_atom_site_label_3
_geom_angle
C1 Fe1 C3 89.6(4)
C1 Fe1 C4 89.8(4)
C3 Fe1 C4 44.5(4)
C1 Fe1 C11 144.5(4)
C3 Fe1 C11 98.8(4)
C4 Fe1 C11 120.1(4)
C1 Fe1 C10 108.7(4)
C3 Fe1 C10 126.5(4)
C4 Fe1 C10 160.3(4)
C11 Fe1 C10 40.3(4)
C1 Fe1 C9 100.5(4)
C3 Fe1 C9 164.7(4)
C4 Fe1 C9 145.7(4)
C11 Fe1 C9 66.4(4)
C10 Fe1 C9 39.3(4)
C1 Fe1 C8 125.0(4)
C3 Fe1 C8 140.1(5)
C4 Fe1 C8 109.8(4)
C11 Fe1 C8 65.7(4)
C10 Fe1 C8 65.4(4)
C9 Fe1 C8 38.6(4)
C1 Fe1 C7 163.9(4)
C3 Fe1 C7 105.8(4)
C4 Fe1 C7 97.9(4)
C11 Fe1 C7 39.1(4)
C10 Fe1 C7 66.1(4)
C9 Fe1 C7 65.4(5)
C8 Fe1 C7 38.9(4)
C1 Fe1 Fe4 51.7(3)
C3 Fe1 Fe4 82.2(3)
C4 Fe1 Fe4 50.4(3)
C11 Fe1 Fe4 163.5(3)
C10 Fe1 Fe4 148.0(3)
C9 Fe1 Fe4 113.0(3)
C8 Fe1 Fe4 103.1(3)
C7 Fe1 Fe4 124.6(3)
C1 Fe1 Fe3 51.2(3)
C3 Fe1 Fe3 49.6(3)
C4 Fe1 Fe3 81.1(3)
C11 Fe1 Fe3 111.0(3)
C10 Fe1 Fe3 104.9(3)
C9 Fe1 Fe3 130.4(3)
C8 Fe1 Fe3 168.9(3)
C7 Fe1 Fe3 144.0(3)
Fe4 Fe1 Fe3 82.33(6)
C2 Fe2 C4 90.0(4)
C2 Fe2 C3 89.8(4)
C4 Fe2 C3 44.2(4)
C2 Fe2 C15 114.4(5)
C4 Fe2 C15 119.7(5)
C3 Fe2 C15 152.8(5)
C2 Fe2 C14 151.8(5)
C4 Fe2 C14 98.0(5)
C3 Fe2 C14 114.7(5)
C15 Fe2 C14 38.9(5)
C2 Fe2 C13 155.2(6)
C4 Fe2 C13 111.9(6)
C3 Fe2 C13 98.0(5)
C15 Fe2 C13 65.4(5)
C14 Fe2 C13 39.9(6)
C2 Fe2 C17 117.1(6)
C4 Fe2 C17 149.3(6)
C3 Fe2 C17 117.3(5)
C15 Fe2 C17 63.8(5)
C14 Fe2 C17 65.2(5)
C13 Fe2 C17 38.8(6)
C2 Fe2 C16 97.8(5)
C4 Fe2 C16 158.6(5)
C3 Fe2 C16 154.7(6)
C15 Fe2 C16 39.1(5)
C14 Fe2 C16 66.3(5)
C13 Fe2 C16 66.0(6)
C17 Fe2 C16 38.2(6)
C2 Fe2 Fe3 52.0(3)
C4 Fe2 Fe3 82.0(3)
C3 Fe2 Fe3 50.0(3)
C15 Fe2 Fe3 156.4(4)
C14 Fe2 Fe3 155.8(4)
C13 Fe2 Fe3 117.7(4)
C17 Fe2 Fe3 103.0(4)
C16 Fe2 Fe3 118.5(4)
C2 Fe2 Fe4 51.4(3)
C4 Fe2 Fe4 50.4(3)
C3 Fe2 Fe4 81.6(3)
C15 Fe2 Fe4 103.4(3)
C14 Fe2 Fe4 115.9(4)
C13 Fe2 Fe4 153.0(5)
C17 Fe2 Fe4 159.5(5)
C16 Fe2 Fe4 121.8(5)
Fe3 Fe2 Fe4 82.84(6)
C3 Fe3 C1 89.5(4)
C3 Fe3 C2 90.8(4)
C1 Fe3 C2 44.1(4)
C3 Fe3 C23 122.6(7)
C1 Fe3 C23 143.2(7)
C2 Fe3 C23 112.0(6)
C3 Fe3 C21 101.9(5)
C1 Fe3 C21 133.5(7)
C2 Fe3 C21 167.3(5)
C23 Fe3 C21 62.1(7)
C3 Fe3 C20 136.9(6)
C1 Fe3 C20 105.3(5)
C2 Fe3 C20 128.0(6)
C23 Fe3 C20 64.8(6)
C21 Fe3 C20 39.7(7)
C3 Fe3 C22 96.3(7)
C1 Fe3 C22 170.1(6)
C2 Fe3 C22 143.4(8)
C23 Fe3 C22 36.4(7)
C21 Fe3 C22 37.2(7)
C20 Fe3 C22 65.0(6)
C3 Fe3 C19 159.8(5)
C1 Fe3 C19 110.6(5)
C2 Fe3 C19 102.6(4)
C23 Fe3 C19 38.1(7)
C21 Fe3 C19 65.6(5)
C20 Fe3 C19 40.6(6)
C22 Fe3 C19 64.0(7)
C3 Fe3 Fe2 52.7(3)
C1 Fe3 Fe2 81.7(3)
C2 Fe3 Fe2 50.5(3)
C23 Fe3 Fe2 102.8(4)
C21 Fe3 Fe2 140.0(6)
C20 Fe3 Fe2 166.9(4)
C22 Fe3 Fe2 108.2(6)
C19 Fe3 Fe2 126.7(6)
C3 Fe3 Fe1 51.4(3)
C1 Fe3 Fe1 49.4(3)
C2 Fe3 Fe1 81.3(3)
C23 Fe3 Fe1 166.3(6)
C21 Fe3 Fe1 105.5(5)
C20 Fe3 Fe1 110.2(4)
C22 Fe3 Fe1 130.1(8)
C19 Fe3 Fe1 145.0(6)
Fe2 Fe3 Fe1 82.81(6)
C4 Fe4 C2 90.2(4)
C4 Fe4 C1 89.4(4)
C2 Fe4 C1 44.2(4)
C4 Fe4 C26 104.3(4)
C2 Fe4 C26 129.4(5)
C1 Fe4 C26 165.5(4)
C4 Fe4 C29 159.6(5)
C2 Fe4 C29 109.9(5)
C1 Fe4 C29 102.5(4)
C26 Fe4 C29 65.9(4)
C4 Fe4 C25 141.1(5)
C2 Fe4 C25 102.9(5)
C1 Fe4 C25 125.4(4)
C26 Fe4 C25 40.1(5)
C29 Fe4 C25 39.3(5)
C4 Fe4 C28 122.2(5)
C2 Fe4 C28 142.3(5)
C1 Fe4 C28 111.6(4)
C26 Fe4 C28 65.3(5)
C29 Fe4 C28 37.9(5)
C25 Fe4 C28 65.1(5)
C4 Fe4 C27 95.8(4)
C2 Fe4 C27 168.5(4)
C1 Fe4 C27 145.3(4)
C26 Fe4 C27 39.5(5)
C29 Fe4 C27 65.0(5)
C25 Fe4 C27 66.4(5)
C28 Fe4 C27 38.6(5)
C4 Fe4 Fe1 51.9(3)
C2 Fe4 Fe1 82.0(3)
C1 Fe4 Fe1 49.7(3)
C26 Fe4 Fe1 143.9(3)
C29 Fe4 Fe1 125.6(3)
C25 Fe4 Fe1 164.9(3)
C28 Fe4 Fe1 102.2(4)
C27 Fe4 Fe1 109.4(3)
C4 Fe4 Fe2 51.7(3)
C2 Fe4 Fe2 50.3(3)
C1 Fe4 Fe2 81.2(3)
C26 Fe4 Fe2 103.3(3)
C29 Fe4 Fe2 145.9(4)
C25 Fe4 Fe2 111.3(3)
C28 Fe4 Fe2 166.6(4)
C27 Fe4 Fe2 128.0(3)
Fe1 Fe4 Fe2 82.89(6)
N1 C1 C2 116.9(8)
N1 C1 Fe1 124.3(7)
C2 C1 Fe1 118.8(7)
N1 C1 Fe3 122.3(6)
C2 C1 Fe3 68.4(5)
Fe1 C1 Fe3 79.4(3)
N1 C1 Fe4 123.7(6)
C2 C1 Fe4 67.8(5)
Fe1 C1 Fe4 78.6(3)
Fe3 C1 Fe4 111.5(5)
C1 C2 Fe2 116.4(7)
C1 C2 Fe4 68.0(5)
Fe2 C2 Fe4 78.4(4)
C1 C2 Fe3 67.5(5)
Fe2 C2 Fe3 77.5(4)
Fe4 C2 Fe3 111.1(5)
C4 C3 Fe3 117.1(7)
C4 C3 Fe1 68.1(5)
Fe3 C3 Fe1 79.1(4)
C4 C3 Fe2 67.2(5)
Fe3 C3 Fe2 77.4(4)
Fe1 C3 Fe2 110.5(4)
C3 C4 Fe4 116.9(7)
C3 C4 Fe2 68.6(5)
Fe4 C4 Fe2 78.0(4)
C3 C4 Fe1 67.5(5)
Fe4 C4 Fe1 77.7(3)
Fe2 C4 Fe1 110.9(5)
C5 N1 C1 178.5(10)
N1 C5 C6 178.9(12)
C8 C7 C11 107.1(10)
C8 C7 C12 127.0(11)
C11 C7 C12 125.7(12)
C8 C7 Fe1 69.4(6)
C11 C7 Fe1 68.9(6)
C12 C7 Fe1 124.2(9)
C9 C8 C7 109.6(10)
C9 C8 Fe1 70.6(6)
C7 C8 Fe1 71.7(6)
C8 C9 C10 108.4(10)
C8 C9 Fe1 70.8(6)
C10 C9 Fe1 70.3(6)
C9 C10 C11 107.2(10)
C9 C10 Fe1 70.4(5)
C11 C10 Fe1 69.6(6)
C7 C11 C10 107.6(10)
C7 C11 Fe1 72.0(6)
C10 C11 Fe1 70.1(5)
C17 C13 C14 106.2(12)
C17 C13 C18 130.8(18)
C14 C13 C18 122.9(19)
C17 C13 Fe2 71.0(7)
C14 C13 Fe2 69.8(7)
C18 C13 Fe2 126.4(11)
C15 C14 C13 106.6(13)
C15 C14 Fe2 70.4(7)
C13 C14 Fe2 70.3(7)
C14 C15 C16 110.6(12)
C14 C15 Fe2 70.7(7)
C16 C15 Fe2 71.5(7)
C17 C16 C15 105.4(13)
C17 C16 Fe2 70.7(7)
C15 C16 Fe2 69.4(7)
C16 C17 C13 111.1(13)
C16 C17 Fe2 71.1(8)
C13 C17 Fe2 70.2(7)
C23 C19 C20 104.2(13)
C23 C19 C24 126(3)
C20 C19 C24 130(2)
C23 C19 Fe3 69.4(8)
C20 C19 Fe3 68.8(6)
C24 C19 Fe3 125.7(10)
C21 C20 C19 104.3(13)
C21 C20 Fe3 69.9(7)
C19 C20 Fe3 70.5(7)
C22 C21 C20 109.6(16)
C22 C21 Fe3 72.2(9)
C20 C21 Fe3 70.4(7)
C23 C22 C21 108.6(18)
C23 C22 Fe3 70.6(10)
C21 C22 Fe3 70.5(9)
C22 C23 C19 113.3(17)
C22 C23 Fe3 73.0(10)
C19 C23 Fe3 72.4(8)
C29 C25 C26 106.0(11)
C29 C25 C30 125.9(13)
C26 C25 C30 128.0(12)
C29 C25 Fe4 70.0(6)
C26 C25 Fe4 69.5(6)
C30 C25 Fe4 127.9(9)
C27 C26 C25 108.3(10)
C27 C26 Fe4 72.3(6)
C25 C26 Fe4 70.4(6)
C28 C27 C26 106.1(11)
C28 C27 Fe4 70.0(6)
C26 C27 Fe4 68.2(6)
C29 C28 C27 109.8(12)
C29 C28 Fe4 69.7(7)
C27 C28 Fe4 71.4(7)
C28 C29 C25 109.7(11)
C28 C29 Fe4 72.4(7)
C25 C29 Fe4 70.7(6)
F1 P1 F4 98.5(9)
F1 P1 F6 98.6(12)
F4 P1 F6 99.4(13)
F1 P1 F5 92.8(17)
F4 P1 F5 89.4(9)
F6 P1 F5 164.3(16)
F1 P1 F2 100.9(13)
F4 P1 F2 158.6(12)
F6 P1 F2 86.7(14)
F5 P1 F2 80.6(15)
F1 P1 F3 164.7(13)
F4 P1 F3 93.0(9)
F6 P1 F3 89.4(10)
F5 P1 F3 77.1(16)
F2 P1 F3 66.4(12)
O3 S1 O2 110.9(7)
O3 S1 O1 118.3(7)
O2 S1 O1 110.2(7)
O3 S1 C31 107.7(7)
O2 S1 C31 103.1(8)
O1 S1 C31 105.4(7)
F9 C31 F7 114.7(17)
F9 C31 F8 106.9(16)
F7 C31 F8 102.0(14)
F9 C31 S1 114.1(13)
F7 C31 S1 111.5(11)
F8 C31 S1 106.4(13)
N2 C32 C33 175(5)

loop_
_geom_bond_atom_site_label_1
_geom_bond_atom_site_label_2
_geom_bond_distance
Fe1 C1 1.921(9)
Fe1 C3 1.979(10)
Fe1 C4 1.987(10)
Fe1 C11 2.086(10)
Fe1 C10 2.091(9)
Fe1 C9 2.092(10)
Fe1 C8 2.096(10)
Fe1 C7 2.126(11)
Fe1 Fe4 2.4689(18)
Fe1 Fe3 2.4878(19)
Fe2 C2 1.942(10)
Fe2 C4 1.984(10)
Fe2 C3 2.003(10)
Fe2 C15 2.084(11)
Fe2 C14 2.087(12)
Fe2 C13 2.095(12)
Fe2 C17 2.106(12)
Fe2 C16 2.111(13)
Fe2 Fe3 2.4584(19)
Fe2 Fe4 2.474(2)
Fe3 C3 1.929(10)
Fe3 C1 1.971(9)
Fe3 C2 1.984(9)
Fe3 C23 2.063(14)
Fe3 C21 2.071(12)
Fe3 C20 2.077(11)
Fe3 C22 2.092(17)
Fe3 C19 2.101(11)
Fe4 C4 1.947(9)
Fe4 C2 1.973(10)
Fe4 C1 1.975(9)
Fe4 C26 2.086(10)
Fe4 C29 2.088(11)
Fe4 C25 2.097(10)
Fe4 C28 2.122(12)
Fe4 C27 2.140(11)
C1 N1 1.414(13)
C1 C2 1.484(14)
C3 C4 1.501(14)
N1 C5 1.112(13)
C5 C6 1.443(15)
C7 C8 1.406(16)
C7 C11 1.411(16)
C7 C12 1.484(17)
C8 C9 1.383(16)
C9 C10 1.405(15)
C10 C11 1.438(15)
C13 C17 1.40(2)
C13 C14 1.43(2)
C13 C18 1.49(2)
C14 C15 1.388(19)
C15 C16 1.40(2)
C16 C17 1.38(2)
C19 C23 1.36(2)
C19 C20 1.45(2)
C19 C24 1.48(2)
C20 C21 1.41(2)
C21 C22 1.33(3)
C22 C23 1.30(3)
C25 C29 1.409(17)
C25 C26 1.434(17)
C25 C30 1.446(19)
C26 C27 1.429(17)
C27 C28 1.410(17)
C28 C29 1.368(18)
P1 F1 1.437(15)
P1 F4 1.476(12)
P1 F6 1.489(15)
P1 F5 1.63(2)
P1 F2 1.77(3)
P1 F3 1.778(19)
S1 O3 1.396(9)
S1 O2 1.412(10)
S1 O1 1.418(10)
S1 C31 1.769(18)
C31 F9 1.227(18)
C31 F7 1.285(17)
C31 F8 1.38(2)
N2 C32 1.18(4)
C32 C33 1.36(5)
